data_7206283
loop_
_publ_author_name
'Savard, Didier'
'Cook, Cyril'
'Enright, Gary D.'
'Korobkov, Ilia'
'Burchell, Tara J.'
'Murugesu, Muralee'

_publ_section_title
;
 Gradual spin crossover behaviour in a linear trinuclear FeII complex
;
_journal_issue 16
_journal_name_full CrystEngComm
_journal_page_first 5190
_journal_paper_doi 10.1039/c1ce05275f
_journal_volume 13
_journal_year 2011
_chemical_formula_sum 'C106 H130 Fe3 N24 O40 S6'
_chemical_formula_weight 2740.25
_chemical_name_systematic
;
?
;
_space_group_IT_number 2
_symmetry_cell_setting triclinic
_symmetry_space_group_name_Hall '-P 1'
_symmetry_space_group_name_H-M 'P -1'
_atom_sites_solution_hydrogens geom
_atom_sites_solution_primary direct
_atom_sites_solution_secondary difmap
_audit_creation_method SHELXL-97
_cell_angle_alpha 107.611(3)
_cell_angle_beta 100.282(3)
_cell_angle_gamma 110.437(2)
_cell_formula_units_Z 1
_cell_length_a 14.5077(7)
_cell_length_b 15.0789(7)
_cell_length_c 16.3192(13)
_cell_measurement_reflns_used 9870
_cell_measurement_temperature 100(1)
_cell_measurement_theta_max 30.543
_cell_measurement_theta_min 2.407
_cell_volume 3022.8(3)
_computing_cell_refinement 'SAINT (Bruker, 2006)'
_computing_data_collection 'APEX2 (Bruker, 2006)'
_computing_data_reduction 'SAINT (Bruker, 2006)'
_computing_structure_refinement 'SHELXL-97 (Sheldrick, 1997)'
_computing_structure_solution 'SHELXS-97 (Sheldrick, 1990)'
_diffrn_ambient_temperature 100(1)
_diffrn_measured_fraction_theta_full 0.995
_diffrn_measured_fraction_theta_max 0.995
_diffrn_measurement_device_type 'Bruker Kappa APEXII CCD'
_diffrn_measurement_method ' \f & \w scans'
_diffrn_radiation_monochromator graphite
_diffrn_radiation_source 'fine-focus sealed tube'
_diffrn_radiation_type MoK\a
_diffrn_radiation_wavelength 0.71073
_diffrn_reflns_av_R_equivalents 0.0443
_diffrn_reflns_av_sigmaI/netI 0.0459
_diffrn_reflns_limit_h_max 20
_diffrn_reflns_limit_h_min -20
_diffrn_reflns_limit_k_max 20
_diffrn_reflns_limit_k_min -21
_diffrn_reflns_limit_l_max 23
_diffrn_reflns_limit_l_min -23
_diffrn_reflns_number 60055
_diffrn_reflns_theta_full 30.61
_diffrn_reflns_theta_max 30.61
_diffrn_reflns_theta_min 2.10
_diffrn_standards_number 0
_exptl_absorpt_coefficient_mu 0.554
_exptl_absorpt_correction_T_max 0.9571
_exptl_absorpt_correction_T_min 0.8786
_exptl_absorpt_correction_type multi-scan
_exptl_absorpt_process_details SADABS
_exptl_crystal_colour colorless
_exptl_crystal_density_diffrn 1.505
_exptl_crystal_density_method 'not measured'
_exptl_crystal_description block
_exptl_crystal_F_000 1428
_exptl_crystal_size_max 0.24
_exptl_crystal_size_mid 0.12
_exptl_crystal_size_min 0.08
_refine_diff_density_max 0.865
_refine_diff_density_min -0.512
_refine_diff_density_rms 0.075
_refine_ls_extinction_method none
_refine_ls_goodness_of_fit_ref 1.020
_refine_ls_hydrogen_treatment mixed
_refine_ls_matrix_type full
_refine_ls_number_parameters 1057
_refine_ls_number_reflns 18545
_refine_ls_number_restraints 0
_refine_ls_restrained_S_all 1.020
_refine_ls_R_factor_all 0.0579
_refine_ls_R_factor_gt 0.0389
_refine_ls_shift/su_max 0.007
_refine_ls_shift/su_mean 0.000
_refine_ls_structure_factor_coef Fsqd
_refine_ls_weighting_details 'calc w=1/[\s^2^(Fo^2^)+(0.0523P)^2^+0.6178P] where P=(Fo^2^+2Fc^2^)/3'
_refine_ls_weighting_scheme calc
_refine_ls_wR_factor_gt 0.0921
_refine_ls_wR_factor_ref 0.1011
_reflns_number_gt 14220
_reflns_number_total 18545
_reflns_threshold_expression >2sigma(I)
_cod_data_source_file c1ce05275f.txt
_cod_data_source_block p-1
_cod_database_code 7206283

loop_
_symmetry_equiv_pos_as_xyz
'x, y, z'
'-x, -y, -z'

loop_
_atom_site_label
_atom_site_type_symbol
_atom_site_fract_x
_atom_site_fract_y
_atom_site_fract_z
_atom_site_U_iso_or_equiv
_atom_site_adp_type
_atom_site_occupancy
_atom_site_symmetry_multiplicity
_atom_site_calc_flag
_atom_site_refinement_flags
_atom_site_disorder_assembly
_atom_site_disorder_group
Fe1 Fe 0.871068(17) 0.645338(16) -0.097450(15) 0.00945(5) Uani 1 1 d . . .
Fe2 Fe 1.0000 0.5000 0.0000 0.00805(6) Uani 1 2 d S . .
O1 O 1.14875(11) 1.17380(10) 0.52785(9) 0.0274(3) Uani 1 1 d . . .
O2 O 1.15378(16) 1.07087(12) 0.59447(10) 0.0439(4) Uani 1 1 d . . .
O3 O 0.60875(12) 0.43154(12) 0.44245(10) 0.0325(3) Uani 1 1 d . . .
O4 O 0.58167(10) 0.27162(10) 0.40100(9) 0.0241(3) Uani 1 1 d . . .
O5 O 0.21132(10) 0.03408(10) -0.23566(9) 0.0253(3) Uani 1 1 d . . .
O6 O 0.28000(11) -0.07360(10) -0.25611(12) 0.0364(4) Uani 1 1 d . . .
O7 O 0.95618(9) 0.79702(9) -0.08737(8) 0.0152(2) Uani 1 1 d . . .
O8 O 0.75481(9) 0.67870(9) -0.05614(8) 0.0146(2) Uani 1 1 d . . .
O9 O 0.78954(10) 0.59672(10) -0.23432(8) 0.0166(2) Uani 1 1 d . . .
N1 N 1.00119(10) 0.63328(9) 0.07517(9) 0.0104(2) Uani 1 1 d . . .
N2 N 0.95923(10) 0.68915(10) 0.04012(9) 0.0112(2) Uani 1 1 d . . .
N3 N 1.02338(10) 0.77075(10) 0.18709(9) 0.0115(2) Uani 1 1 d . . .
N4 N 1.13974(13) 1.08945(12) 0.52666(10) 0.0229(3) Uani 1 1 d . . .
N5 N 1.01529(10) 0.40285(10) 0.13628(9) 0.0112(2) Uani 1 1 d . . .
N6 N 0.96431(10) 0.44790(9) 0.09481(9) 0.0100(2) Uani 1 1 d . . .
N7 N 0.89413(10) 0.41298(10) 0.19548(9) 0.0110(2) Uani 1 1 d . . .
N8 N 0.62495(11) 0.35848(12) 0.40257(10) 0.0188(3) Uani 1 1 d . . .
N9 N 0.79716(10) 0.49396(10) -0.09860(9) 0.0112(2) Uani 1 1 d . . .
N10 N 0.84677(10) 0.44242(9) -0.06472(8) 0.0099(2) Uani 1 1 d . . .
N11 N 0.68027(10) 0.34198(10) -0.12438(9) 0.0114(2) Uani 1 1 d . . .
N12 N 0.28572(11) 0.01418(11) -0.23473(10) 0.0190(3) Uani 1 1 d . . .
C1 C 0.97366(12) 0.77000(12) 0.10874(11) 0.0127(3) Uani 1 1 d . . .
C2 C 1.03888(12) 0.68371(11) 0.16369(11) 0.0116(3) Uani 1 1 d . . .
C3 C 1.05435(12) 0.85071(12) 0.27452(10) 0.0131(3) Uani 1 1 d . . .
C4 C 1.08477(14) 0.95121(12) 0.27981(12) 0.0167(3) Uani 1 1 d . . .
C5 C 1.11076(14) 1.03011(13) 0.36290(12) 0.0185(3) Uani 1 1 d . . .
C6 C 1.10999(13) 1.00581(13) 0.43792(11) 0.0173(3) Uani 1 1 d . . .
C7 C 1.08251(14) 0.90669(13) 0.43362(12) 0.0188(3) Uani 1 1 d . . .
C8 C 1.05257(13) 0.82717(13) 0.34994(11) 0.0163(3) Uani 1 1 d . . .
C9 C 0.89218(12) 0.45340(12) 0.13172(10) 0.0117(3) Uani 1 1 d . . .
C10 C 0.97209(12) 0.38297(12) 0.19610(11) 0.0125(3) Uani 1 1 d . . .
C11 C 0.82796(12) 0.40121(12) 0.24998(10) 0.0124(3) Uani 1 1 d . . .
C12 C 0.79288(13) 0.31005(13) 0.26368(11) 0.0154(3) Uani 1 1 d . . .
C13 C 0.72680(13) 0.29673(13) 0.31532(12) 0.0164(3) Uani 1 1 d . . .
C14 C 0.69843(13) 0.37497(13) 0.35108(11) 0.0155(3) Uani 1 1 d . . .
C15 C 0.73250(13) 0.46567(13) 0.33770(12) 0.0171(3) Uani 1 1 d . . .
C16 C 0.79899(13) 0.47920(12) 0.28637(11) 0.0146(3) Uani 1 1 d . . .
C17 C 0.69887(12) 0.43256(12) -0.13318(11) 0.0130(3) Uani 1 1 d . . .
C18 C 0.77444(12) 0.35135(11) -0.08101(10) 0.0111(3) Uani 1 1 d . . .
C19 C 0.58053(12) 0.25810(11) -0.15119(10) 0.0120(3) Uani 1 1 d . . .
C20 C 0.57032(13) 0.15758(12) -0.18536(11) 0.0141(3) Uani 1 1 d . . .
C21 C 0.47282(13) 0.07707(12) -0.21254(11) 0.0156(3) Uani 1 1 d . . .
C22 C 0.38950(12) 0.09980(12) -0.20585(11) 0.0146(3) Uani 1 1 d . . .
C23 C 0.39887(13) 0.19938(13) -0.17151(12) 0.0158(3) Uani 1 1 d . . .
C24 C 0.49676(13) 0.28041(12) -0.14252(12) 0.0153(3) Uani 1 1 d . . .
C25 C 0.72484(14) 0.75799(13) -0.06399(12) 0.0171(3) Uani 1 1 d . . .
C26 C 0.78959(16) 0.85931(14) 0.01602(13) 0.0223(4) Uani 1 1 d . . .
C27 C 0.94718(14) 0.86006(13) -0.13665(12) 0.0169(3) Uani 1 1 d . . .
C28 C 1.02772(16) 0.87796(16) -0.18396(14) 0.0240(4) Uani 1 1 d . . .
S1 S 0.20611(3) -0.10992(3) 0.07224(3) 0.01437(8) Uani 1 1 d . . .
S2 S 0.70110(3) 0.57064(3) 0.10801(3) 0.01338(8) Uani 1 1 d . . .
S3 S 0.19274(3) 0.64089(3) 0.37316(3) 0.01538(8) Uani 1 1 d . . .
O10 O 0.22628(9) -0.11769(10) 0.15973(9) 0.0194(2) Uani 1 1 d . . .
O11 O 0.12384(9) -0.07563(9) 0.05637(9) 0.0185(2) Uani 1 1 d . . .
O12 O 0.18830(10) -0.20216(9) -0.00303(9) 0.0202(3) Uani 1 1 d . . .
O13 O 0.67340(10) 0.46388(9) 0.05354(9) 0.0214(3) Uani 1 1 d . . .
O14 O 0.81053(9) 0.62842(10) 0.15994(9) 0.0210(3) Uani 1 1 d . . .
O15 O 0.66408(11) 0.62195(11) 0.05543(9) 0.0250(3) Uani 1 1 d . . .
O16 O 0.24750(11) 0.59978(10) 0.31688(10) 0.0281(3) Uani 1 1 d . . .
O17 O 0.19428(10) 0.61386(10) 0.45164(8) 0.0226(3) Uani 1 1 d . . .
O18 O 0.08866(10) 0.61688(9) 0.32061(9) 0.0226(3) Uani 1 1 d . . .
C29 C 0.31919(12) -0.01022(12) 0.07682(11) 0.0137(3) Uani 1 1 d . . .
C30 C 0.37452(14) 0.07834(13) 0.15589(12) 0.0176(3) Uani 1 1 d . . .
C31 C 0.45731(14) 0.15986(13) 0.15607(12) 0.0198(3) Uani 1 1 d . . .
C32 C 0.48724(13) 0.15487(13) 0.07899(12) 0.0176(3) Uani 1 1 d . . .
C33 C 0.43223(14) 0.06440(13) 0.00108(12) 0.0181(3) Uani 1 1 d . . .
C34 C 0.34836(13) -0.01812(13) -0.00071(12) 0.0165(3) Uani 1 1 d . . .
C35 C 0.57543(16) 0.24434(15) 0.07839(15) 0.0250(4) Uani 1 1 d . . .
C36 C 0.63405(12) 0.57073(12) 0.18836(11) 0.0123(3) Uani 1 1 d . . .
C37 C 0.53827(13) 0.48989(12) 0.16783(11) 0.0146(3) Uani 1 1 d . . .
C38 C 0.48715(13) 0.49176(13) 0.23251(11) 0.0162(3) Uani 1 1 d . . .
C39 C 0.52916(13) 0.57373(13) 0.31681(11) 0.0170(3) Uani 1 1 d . . .
C40 C 0.62448(14) 0.65473(13) 0.33516(12) 0.0174(3) Uani 1 1 d . . .
C41 C 0.67737(13) 0.65373(12) 0.27225(11) 0.0154(3) Uani 1 1 d . . .
C42 C 0.47479(15) 0.57477(16) 0.38746(13) 0.0240(4) Uani 1 1 d . . .
H62A H 0.4002 0.5493 0.3584 0.036 Uiso 1 1 calc R . .
H62B H 0.5022 0.6454 0.4327 0.036 Uiso 1 1 calc R . .
H62C H 0.4866 0.5304 0.4172 0.036 Uiso 1 1 calc R . .
C43 C 0.26302(13) 0.77675(12) 0.41480(11) 0.0157(3) Uani 1 1 d . . .
C44 C 0.28930(15) 0.83846(14) 0.50514(12) 0.0204(3) Uani 1 1 d . . .
C45 C 0.33945(15) 0.94504(14) 0.53451(13) 0.0236(4) Uani 1 1 d . . .
C46 C 0.36398(14) 0.99160(13) 0.47471(13) 0.0218(4) Uani 1 1 d . . .
C47 C 0.33647(15) 0.92804(14) 0.38371(13) 0.0224(4) Uani 1 1 d . . .
C48 C 0.28679(14) 0.82163(13) 0.35368(12) 0.0194(3) Uani 1 1 d . . .
C49 C 0.41825(19) 1.10690(15) 0.50701(17) 0.0314(5) Uani 1 1 d . . .
O19 O 0.07961(12) 0.40483(11) 0.41016(10) 0.0276(3) Uani 1 1 d . . .
O20 O 0.19060(11) 0.30369(11) 0.34794(9) 0.0236(3) Uani 1 1 d . . .
C50 C 0.01339(15) 0.38470(15) 0.46407(13) 0.0226(4) Uani 1 1 d . . .
C51 C -0.0236(2) 0.2738(2) 0.4512(2) 0.0402(6) Uani 1 1 d . . .
C52 C 0.28483(15) 0.31685(15) 0.40613(13) 0.0234(4) Uani 1 1 d . . .
C53 C 0.33339(18) 0.26161(19) 0.34840(16) 0.0323(5) Uani 1 1 d . . .
H1 H 0.6459(15) 0.4470(14) -0.1630(12) 0.007(4) Uiso 1 1 d . . .
H2 H 0.7883(15) 0.3042(15) -0.0629(13) 0.014(5) Uiso 1 1 d . . .
H3 H 0.8478(15) 0.4815(15) 0.1181(13) 0.012(5) Uiso 1 1 d . . .
H4 H 1.0709(15) 0.6656(15) 0.2065(13) 0.013(5) Uiso 1 1 d . . .
H5 H 0.3450(17) 0.2132(16) -0.1667(14) 0.019(5) Uiso 1 1 d . . .
H6 H 0.7324(15) 0.7633(14) -0.1198(13) 0.011(5) Uiso 1 1 d . . .
H7 H 0.8211(17) 0.5376(16) 0.2740(14) 0.020(5) Uiso 1 1 d . . .
H8 H 0.3568(16) 0.0842(15) 0.2078(14) 0.015(5) Uiso 1 1 d . . .
H9 H 0.9948(16) 0.3567(15) 0.2349(14) 0.014(5) Uiso 1 1 d . . .
H10 H 0.6276(17) 0.1441(16) -0.1915(14) 0.021(5) Uiso 1 1 d . . .
H11 H 0.7022(16) 0.2338(16) 0.3235(14) 0.017(5) Uiso 1 1 d . . .
H12 H 0.6542(17) 0.7093(16) 0.3909(15) 0.021(5) Uiso 1 1 d . . .
H13 H 0.8755(16) 0.8228(15) -0.1822(13) 0.014(5) Uiso 1 1 d . . .
H14 H 0.8162(17) 0.2577(17) 0.2371(15) 0.026(6) Uiso 1 1 d . . .
H15 H 0.0499(18) 0.4306(17) 0.5267(16) 0.027(6) Uiso 1 1 d . . .
H16 H 0.2695(17) 0.7796(17) 0.2909(15) 0.024(5) Uiso 1 1 d . . .
H17 H 0.7425(18) 0.7082(17) 0.2880(15) 0.023(5) Uiso 1 1 d . . .
H18 H 0.4200(18) 0.4356(17) 0.2195(15) 0.024(6) Uiso 1 1 d . . .
H19 H 0.9479(17) 0.8150(16) 0.1032(14) 0.019(5) Uiso 1 1 d . . .
H20 H 1.0825(18) 0.8931(17) 0.4865(15) 0.026(6) Uiso 1 1 d . . .
H21 H 0.7062(17) 0.5164(17) 0.3600(15) 0.023(5) Uiso 1 1 d . . .
H22 H -0.0473(17) 0.4006(15) 0.4457(14) 0.019(5) Uiso 1 1 d . . .
H24 H 0.3562(18) 0.9558(17) 0.3418(15) 0.027(6) Uiso 1 1 d . . .
H25 H 0.6501(17) 0.7344(15) -0.0704(14) 0.018(5) Uiso 1 1 d . . .
H26 H 0.3602(17) 0.9869(17) 0.5993(16) 0.025(6) Uiso 1 1 d . . .
H27 H 0.3075(17) -0.0819(16) -0.0575(14) 0.022(5) Uiso 1 1 d . . .
H28 H 1.1314(18) 1.0997(18) 0.3697(15) 0.028(6) Uiso 1 1 d . . .
H29 H 0.163(2) 0.335(2) 0.3792(18) 0.039(7) Uiso 1 1 d . . .
H30 H 0.4646(17) 0.0075(17) -0.2359(15) 0.024(6) Uiso 1 1 d . . .
H31 H 0.5098(16) 0.4349(16) 0.1081(14) 0.017(5) Uiso 1 1 d . . .
H32 H 0.5532(19) 0.2684(19) 0.0369(17) 0.035(7) Uiso 1 1 d . . .
H33 H 0.2712(17) 0.2889(16) 0.4488(15) 0.023(5) Uiso 1 1 d . . .
H34 H 0.5045(17) 0.3458(17) -0.1156(14) 0.021(5) Uiso 1 1 d . . .
H35 H 1.0339(18) 0.7583(18) 0.3461(15) 0.026(6) Uiso 1 1 d . . .
H36 H 1.0160(19) 0.8126(19) -0.2321(16) 0.032(6) Uiso 1 1 d . . .
H37 H 0.4528(16) 0.0590(15) -0.0535(14) 0.017(5) Uiso 1 1 d . . .
H38 H 0.7902(19) 0.6253(19) -0.2673(17) 0.029(6) Uiso 1 1 d . . .
H39 H 0.8625(19) 0.8840(17) 0.0195(15) 0.028(6) Uiso 1 1 d . . .
H40 H 1.097(2) 0.9077(19) -0.1424(17) 0.036(7) Uiso 1 1 d . . .
H41 H 1.024(2) 0.9241(19) -0.2157(17) 0.038(7) Uiso 1 1 d . . .
H42 H 0.494(2) 0.2217(19) 0.2124(17) 0.036(6) Uiso 1 1 d . . .
H43 H 0.9532(17) 0.9280(17) -0.0942(15) 0.023(5) Uiso 1 1 d . . .
H44 H 0.2718(18) 0.8086(17) 0.5462(16) 0.028(6) Uiso 1 1 d . . .
H45 H 1.0905(18) 0.9660(17) 0.2293(16) 0.029(6) Uiso 1 1 d . . .
H47 H 0.7846(18) 0.8517(17) 0.0707(16) 0.029(6) Uiso 1 1 d . . .
H48 H 0.7751(19) 0.536(2) -0.2690(17) 0.035(7) Uiso 1 1 d . . .
H49 H 0.606(2) 0.299(2) 0.1359(18) 0.036(7) Uiso 1 1 d . . .
H50 H 0.395(2) 0.2654(18) 0.3831(16) 0.031(6) Uiso 1 1 d . . .
H51 H 0.762(2) 0.907(2) 0.0069(17) 0.041(7) Uiso 1 1 d . . .
H52 H 1.013(2) 0.830(2) -0.046(2) 0.052(8) Uiso 1 1 d . . .
H53 H 0.034(2) 0.265(2) 0.4745(19) 0.050(8) Uiso 1 1 d . . .
H55 H -0.069(2) 0.257(2) 0.4848(18) 0.045(7) Uiso 1 1 d . . .
H57 H 0.733(2) 0.660(2) -0.0154(19) 0.049(8) Uiso 1 1 d . . .
H58 H 0.628(2) 0.226(2) 0.059(2) 0.055(8) Uiso 1 1 d . . .
H59 H -0.064(3) 0.224(2) 0.387(2) 0.064(10) Uiso 1 1 d . . .
H60 H 0.330(2) 0.395(2) 0.4392(18) 0.048(8) Uiso 1 1 d . . .
H61 H 0.284(2) 0.186(2) 0.3143(19) 0.049(8) Uiso 1 1 d . . .
H62 H 0.349(2) 0.293(2) 0.306(2) 0.051(8) Uiso 1 1 d . . .
H63 H 0.107(2) 0.469(2) 0.424(2) 0.053(9) Uiso 1 1 d . . .
H64 H 0.378(3) 1.132(2) 0.480(2) 0.064(9) Uiso 1 1 d . . .
H65 H 0.426(3) 1.142(3) 0.566(2) 0.070(10) Uiso 1 1 d . . .
H66 H 0.482(3) 1.128(3) 0.497(2) 0.073(11) Uiso 1 1 d . . .

loop_
_atom_site_aniso_label
_atom_site_aniso_U_11
_atom_site_aniso_U_22
_atom_site_aniso_U_33
_atom_site_aniso_U_23
_atom_site_aniso_U_13
_atom_site_aniso_U_12
Fe1 0.00922(10) 0.00962(10) 0.01021(10) 0.00451(8) 0.00426(8) 0.00375(8)
Fe2 0.00757(13) 0.00795(13) 0.00873(14) 0.00378(11) 0.00327(11) 0.00272(10)
O1 0.0306(7) 0.0164(6) 0.0237(7) -0.0012(5) 0.0069(6) 0.0061(5)
O2 0.0781(13) 0.0346(8) 0.0127(7) 0.0040(6) 0.0093(7) 0.0245(9)
O3 0.0393(9) 0.0355(8) 0.0376(8) 0.0164(7) 0.0304(7) 0.0217(7)
O4 0.0200(6) 0.0307(7) 0.0286(7) 0.0184(6) 0.0148(6) 0.0092(5)
O5 0.0124(6) 0.0259(7) 0.0320(7) 0.0100(6) 0.0071(5) 0.0033(5)
O6 0.0245(7) 0.0131(6) 0.0608(11) 0.0075(6) 0.0161(7) 0.0012(5)
O7 0.0136(6) 0.0126(5) 0.0175(6) 0.0089(4) 0.0023(5) 0.0025(4)
O8 0.0164(6) 0.0172(5) 0.0189(6) 0.0112(5) 0.0106(5) 0.0109(5)
O9 0.0206(6) 0.0167(6) 0.0120(6) 0.0053(5) 0.0030(5) 0.0089(5)
N1 0.0087(6) 0.0107(6) 0.0126(6) 0.0061(5) 0.0043(5) 0.0035(5)
N2 0.0109(6) 0.0107(6) 0.0142(6) 0.0065(5) 0.0043(5) 0.0055(5)
N3 0.0120(6) 0.0098(6) 0.0117(6) 0.0035(5) 0.0042(5) 0.0038(5)
N4 0.0243(8) 0.0207(7) 0.0147(7) -0.0004(6) 0.0049(6) 0.0066(6)
N5 0.0112(6) 0.0109(6) 0.0116(6) 0.0052(5) 0.0033(5) 0.0043(5)
N6 0.0096(6) 0.0091(5) 0.0110(6) 0.0040(5) 0.0031(5) 0.0037(4)
N7 0.0114(6) 0.0129(6) 0.0114(6) 0.0059(5) 0.0062(5) 0.0059(5)
N8 0.0164(7) 0.0265(7) 0.0178(7) 0.0116(6) 0.0102(6) 0.0092(6)
N9 0.0106(6) 0.0118(6) 0.0116(6) 0.0054(5) 0.0029(5) 0.0049(5)
N10 0.0111(6) 0.0101(5) 0.0101(6) 0.0049(5) 0.0045(5) 0.0049(5)
N11 0.0102(6) 0.0110(6) 0.0131(6) 0.0057(5) 0.0043(5) 0.0036(5)
N12 0.0158(7) 0.0157(7) 0.0197(7) 0.0058(6) 0.0067(6) 0.0009(5)
C1 0.0127(7) 0.0126(7) 0.0131(7) 0.0052(6) 0.0038(6) 0.0058(6)
C2 0.0102(7) 0.0113(6) 0.0133(7) 0.0050(5) 0.0046(6) 0.0039(5)
C3 0.0118(7) 0.0125(7) 0.0107(7) 0.0012(5) 0.0035(6) 0.0037(5)
C4 0.0208(8) 0.0139(7) 0.0142(8) 0.0058(6) 0.0064(6) 0.0056(6)
C5 0.0201(8) 0.0136(7) 0.0175(8) 0.0033(6) 0.0053(7) 0.0053(6)
C6 0.0167(8) 0.0161(7) 0.0125(7) 0.0000(6) 0.0037(6) 0.0051(6)
C7 0.0227(9) 0.0203(8) 0.0141(8) 0.0071(6) 0.0071(7) 0.0092(7)
C8 0.0188(8) 0.0164(7) 0.0146(8) 0.0061(6) 0.0069(6) 0.0080(6)
C9 0.0121(7) 0.0120(7) 0.0117(7) 0.0050(5) 0.0054(6) 0.0051(5)
C10 0.0119(7) 0.0134(7) 0.0142(7) 0.0064(6) 0.0054(6) 0.0060(6)
C11 0.0109(7) 0.0155(7) 0.0105(7) 0.0057(6) 0.0046(5) 0.0045(6)
C12 0.0164(8) 0.0175(7) 0.0166(8) 0.0091(6) 0.0087(6) 0.0084(6)
C13 0.0154(8) 0.0187(8) 0.0188(8) 0.0110(6) 0.0085(6) 0.0070(6)
C14 0.0135(7) 0.0222(8) 0.0132(7) 0.0090(6) 0.0079(6) 0.0068(6)
C15 0.0180(8) 0.0193(8) 0.0174(8) 0.0073(6) 0.0095(6) 0.0101(6)
C16 0.0154(7) 0.0150(7) 0.0154(7) 0.0074(6) 0.0075(6) 0.0061(6)
C17 0.0125(7) 0.0128(7) 0.0150(7) 0.0071(6) 0.0046(6) 0.0052(6)
C18 0.0115(7) 0.0111(6) 0.0110(7) 0.0044(5) 0.0043(5) 0.0046(5)
C19 0.0098(7) 0.0119(7) 0.0109(7) 0.0040(5) 0.0022(5) 0.0020(5)
C20 0.0131(7) 0.0139(7) 0.0157(7) 0.0059(6) 0.0061(6) 0.0054(6)
C21 0.0169(8) 0.0108(7) 0.0160(8) 0.0039(6) 0.0059(6) 0.0035(6)
C22 0.0120(7) 0.0134(7) 0.0142(7) 0.0059(6) 0.0041(6) 0.0005(6)
C23 0.0120(7) 0.0166(7) 0.0198(8) 0.0086(6) 0.0063(6) 0.0053(6)
C24 0.0139(7) 0.0119(7) 0.0193(8) 0.0055(6) 0.0056(6) 0.0050(6)
C25 0.0177(8) 0.0195(8) 0.0222(8) 0.0122(7) 0.0084(7) 0.0125(6)
C26 0.0276(10) 0.0187(8) 0.0245(9) 0.0086(7) 0.0098(8) 0.0134(7)
C27 0.0197(8) 0.0160(7) 0.0192(8) 0.0115(6) 0.0076(7) 0.0077(6)
C28 0.0238(10) 0.0262(9) 0.0246(9) 0.0156(8) 0.0106(8) 0.0075(7)
S1 0.01166(17) 0.01223(17) 0.01907(19) 0.00757(14) 0.00425(15) 0.00412(14)
S2 0.01456(18) 0.01512(17) 0.01581(18) 0.00856(14) 0.00950(15) 0.00788(14)
S3 0.01717(19) 0.01324(17) 0.01365(18) 0.00515(14) 0.00364(15) 0.00501(14)
O10 0.0160(6) 0.0238(6) 0.0234(6) 0.0150(5) 0.0083(5) 0.0082(5)
O11 0.0124(5) 0.0152(5) 0.0261(6) 0.0084(5) 0.0032(5) 0.0053(4)
O12 0.0203(6) 0.0115(5) 0.0250(7) 0.0057(5) 0.0055(5) 0.0048(5)
O13 0.0270(7) 0.0173(6) 0.0216(6) 0.0053(5) 0.0155(5) 0.0096(5)
O14 0.0133(6) 0.0238(6) 0.0257(7) 0.0095(5) 0.0101(5) 0.0059(5)
O15 0.0317(7) 0.0400(8) 0.0301(7) 0.0276(6) 0.0224(6) 0.0268(6)
O16 0.0321(8) 0.0182(6) 0.0328(8) 0.0049(5) 0.0185(6) 0.0099(5)
O17 0.0254(7) 0.0202(6) 0.0180(6) 0.0105(5) 0.0020(5) 0.0050(5)
O18 0.0202(6) 0.0179(6) 0.0227(7) 0.0088(5) -0.0015(5) 0.0040(5)
C29 0.0119(7) 0.0132(7) 0.0158(7) 0.0062(6) 0.0036(6) 0.0051(6)
C30 0.0182(8) 0.0169(7) 0.0151(8) 0.0050(6) 0.0061(6) 0.0054(6)
C31 0.0175(8) 0.0158(8) 0.0186(8) 0.0044(6) 0.0024(7) 0.0026(6)
C32 0.0133(7) 0.0184(8) 0.0238(9) 0.0124(7) 0.0050(6) 0.0066(6)
C33 0.0186(8) 0.0220(8) 0.0180(8) 0.0110(7) 0.0085(7) 0.0093(7)
C34 0.0160(8) 0.0160(7) 0.0163(8) 0.0054(6) 0.0045(6) 0.0068(6)
C35 0.0204(9) 0.0220(9) 0.0324(11) 0.0159(8) 0.0085(8) 0.0044(7)
C36 0.0115(7) 0.0142(7) 0.0139(7) 0.0071(6) 0.0063(6) 0.0061(6)
C37 0.0137(7) 0.0152(7) 0.0141(7) 0.0054(6) 0.0057(6) 0.0050(6)
C38 0.0110(7) 0.0198(8) 0.0175(8) 0.0085(6) 0.0051(6) 0.0048(6)
C39 0.0150(8) 0.0246(8) 0.0156(8) 0.0104(7) 0.0072(6) 0.0100(6)
C40 0.0181(8) 0.0181(8) 0.0134(8) 0.0038(6) 0.0047(6) 0.0073(6)
C41 0.0148(7) 0.0143(7) 0.0163(8) 0.0063(6) 0.0057(6) 0.0046(6)
C42 0.0190(9) 0.0350(10) 0.0188(9) 0.0099(7) 0.0112(7) 0.0104(7)
C43 0.0140(7) 0.0148(7) 0.0163(8) 0.0051(6) 0.0034(6) 0.0056(6)
C44 0.0262(9) 0.0202(8) 0.0149(8) 0.0075(7) 0.0061(7) 0.0097(7)
C45 0.0279(10) 0.0199(8) 0.0158(8) 0.0026(7) 0.0025(7) 0.0085(7)
C46 0.0189(8) 0.0172(8) 0.0251(9) 0.0054(7) 0.0057(7) 0.0065(6)
C47 0.0234(9) 0.0198(8) 0.0225(9) 0.0096(7) 0.0107(7) 0.0047(7)
C48 0.0214(9) 0.0173(8) 0.0151(8) 0.0042(6) 0.0068(7) 0.0050(6)
C49 0.0324(12) 0.0140(8) 0.0377(12) 0.0053(8) 0.0080(10) 0.0046(8)
O19 0.0335(8) 0.0212(7) 0.0355(8) 0.0153(6) 0.0213(6) 0.0114(6)
O20 0.0259(7) 0.0310(7) 0.0174(6) 0.0100(5) 0.0081(5) 0.0150(6)
C50 0.0239(9) 0.0258(9) 0.0200(9) 0.0090(7) 0.0100(7) 0.0113(7)
C51 0.0458(14) 0.0378(13) 0.0637(18) 0.0354(13) 0.0375(14) 0.0244(11)
C52 0.0221(9) 0.0253(9) 0.0176(9) 0.0097(7) 0.0023(7) 0.0053(7)
C53 0.0254(10) 0.0424(13) 0.0334(12) 0.0174(10) 0.0097(9) 0.0171(9)

loop_
_atom_type_symbol
_atom_type_description
_atom_type_scat_dispersion_real
_atom_type_scat_dispersion_imag
_atom_type_scat_source
C C 0.0033 0.0016 'International Tables Vol C Tables 4.2.6.8 and 6.1.1.4'
H H 0.0000 0.0000 'International Tables Vol C Tables 4.2.6.8 and 6.1.1.4'
N N 0.0061 0.0033 'International Tables Vol C Tables 4.2.6.8 and 6.1.1.4'
O O 0.0106 0.0060 'International Tables Vol C Tables 4.2.6.8 and 6.1.1.4'
S S 0.1246 0.1234 'International Tables Vol C Tables 4.2.6.8 and 6.1.1.4'
Fe Fe 0.3463 0.8444 'International Tables Vol C Tables 4.2.6.8 and 6.1.1.4'

loop_
_geom_angle_atom_site_label_1
_geom_angle_atom_site_label_2
_geom_angle_atom_site_label_3
_geom_angle
_geom_angle_site_symmetry_1
_geom_angle_site_symmetry_3
_geom_angle_publ_flag
O8 Fe1 O9 91.90(5) . . ?
O8 Fe1 O7 93.65(5) . . ?
O9 Fe1 O7 91.74(5) . . ?
O8 Fe1 N5 173.92(5) . 2_765 ?
O9 Fe1 N5 89.84(5) . 2_765 ?
O7 Fe1 N5 92.12(5) . 2_765 ?
O8 Fe1 N2 91.30(5) . . ?
O9 Fe1 N2 176.46(5) . . ?
O7 Fe1 N2 89.57(5) . . ?
N5 Fe1 N2 86.82(5) 2_765 . ?
O8 Fe1 N9 88.93(5) . . ?
O9 Fe1 N9 92.70(5) . . ?
O7 Fe1 N9 174.79(5) . . ?
N5 Fe1 N9 85.17(5) 2_765 . ?
N2 Fe1 N9 85.85(5) . . ?
N6 Fe2 N6 180.000(1) 2_765 . ?
N6 Fe2 N1 91.96(5) 2_765 . ?
N6 Fe2 N1 88.04(5) . . ?
N6 Fe2 N1 88.04(5) 2_765 2_765 ?
N6 Fe2 N1 91.96(5) . 2_765 ?
N1 Fe2 N1 180.00(11) . 2_765 ?
N6 Fe2 N10 91.47(5) 2_765 . ?
N6 Fe2 N10 88.53(5) . . ?
N1 Fe2 N10 90.84(5) . . ?
N1 Fe2 N10 89.16(5) 2_765 . ?
N6 Fe2 N10 88.53(5) 2_765 2_765 ?
N6 Fe2 N10 91.47(5) . 2_765 ?
N1 Fe2 N10 89.16(5) . 2_765 ?
N1 Fe2 N10 90.84(5) 2_765 2_765 ?
N10 Fe2 N10 180.00(9) . 2_765 ?
C27 O7 Fe1 137.71(10) . . ?
C27 O7 H52 108.4(19) . . ?
Fe1 O7 H52 113.7(19) . . ?
C25 O8 Fe1 127.31(10) . . ?
C25 O8 H57 109.0(18) . . ?
Fe1 O8 H57 120.7(18) . . ?
Fe1 O9 H38 132.9(18) . . ?
Fe1 O9 H48 116.9(17) . . ?
H38 O9 H48 103(2) . . ?
C2 N1 N2 107.25(12) . . ?
C2 N1 Fe2 128.39(11) . . ?
N2 N1 Fe2 124.36(10) . . ?
C1 N2 N1 106.86(13) . . ?
C1 N2 Fe1 125.02(11) . . ?
N1 N2 Fe1 127.75(9) . . ?
C1 N3 C2 105.70(13) . . ?
C1 N3 C3 124.84(13) . . ?
C2 N3 C3 129.43(14) . . ?
O2 N4 O1 123.96(16) . . ?
O2 N4 C6 118.31(16) . . ?
O1 N4 C6 117.73(15) . . ?
C10 N5 N6 107.35(13) . . ?
C10 N5 Fe1 125.54(11) . 2_765 ?
N6 N5 Fe1 126.59(10) . 2_765 ?
C9 N6 N5 107.25(12) . . ?
C9 N6 Fe2 127.11(11) . . ?
N5 N6 Fe2 125.60(10) . . ?
C10 N7 C9 105.69(13) . . ?
C10 N7 C11 125.96(13) . . ?
C9 N7 C11 128.34(13) . . ?
O3 N8 O4 123.99(15) . . ?
O3 N8 C14 117.87(14) . . ?
O4 N8 C14 118.11(14) . . ?
C17 N9 N10 107.33(12) . . ?
C17 N9 Fe1 126.59(11) . . ?
N10 N9 Fe1 126.06(9) . . ?
C18 N10 N9 106.84(12) . . ?
C18 N10 Fe2 127.33(10) . . ?
N9 N10 Fe2 125.80(9) . . ?
C17 N11 C18 105.46(13) . . ?
C17 N11 C19 125.90(13) . . ?
C18 N11 C19 128.54(13) . . ?
O5 N12 O6 123.89(15) . . ?
O5 N12 C22 118.58(14) . . ?
O6 N12 C22 117.53(15) . . ?
N2 C1 N3 110.76(14) . . ?
N2 C1 H19 123.0(13) . . ?
N3 C1 H19 126.0(13) . . ?
N1 C2 N3 109.42(14) . . ?
N1 C2 H4 128.1(12) . . ?
N3 C2 H4 122.5(12) . . ?
C8 C3 C4 122.22(15) . . ?
C8 C3 N3 120.24(14) . . ?
C4 C3 N3 117.53(14) . . ?
C5 C4 C3 119.06(16) . . ?
C5 C4 H45 120.1(14) . . ?
C3 C4 H45 120.8(14) . . ?
C6 C5 C4 118.12(16) . . ?
C6 C5 H28 119.7(14) . . ?
C4 C5 H28 122.1(14) . . ?
C5 C6 C7 123.11(15) . . ?
C5 C6 N4 118.45(15) . . ?
C7 C6 N4 118.44(16) . . ?
C6 C7 C8 118.76(16) . . ?
C6 C7 H20 120.6(14) . . ?
C8 C7 H20 120.6(14) . . ?
C3 C8 C7 118.65(16) . . ?
C3 C8 H35 121.7(14) . . ?
C7 C8 H35 119.6(14) . . ?
N6 C9 N7 109.69(14) . . ?
N6 C9 H3 125.9(12) . . ?
N7 C9 H3 124.4(12) . . ?
N5 C10 N7 110.03(14) . . ?
N5 C10 H9 124.0(13) . . ?
N7 C10 H9 125.8(13) . . ?
C16 C11 C12 122.05(15) . . ?
C16 C11 N7 119.61(14) . . ?
C12 C11 N7 118.33(14) . . ?
C13 C12 C11 118.97(15) . . ?
C13 C12 H14 122.1(13) . . ?
C11 C12 H14 118.9(13) . . ?
C14 C13 C12 118.39(15) . . ?
C14 C13 H11 123.1(13) . . ?
C12 C13 H11 118.5(13) . . ?
C15 C14 C13 123.15(15) . . ?
C15 C14 N8 118.76(15) . . ?
C13 C14 N8 118.04(14) . . ?
C14 C15 C16 118.46(15) . . ?
C14 C15 H21 120.4(13) . . ?
C16 C15 H21 121.0(13) . . ?
C11 C16 C15 118.96(15) . . ?
C11 C16 H7 120.1(13) . . ?
C15 C16 H7 120.9(13) . . ?
N9 C17 N11 110.56(14) . . ?
N9 C17 H1 125.8(11) . . ?
N11 C17 H1 123.6(11) . . ?
N10 C18 N11 109.81(13) . . ?
N10 C18 H2 122.8(13) . . ?
N11 C18 H2 127.3(13) . . ?
C24 C19 C20 122.26(14) . . ?
C24 C19 N11 118.39(14) . . ?
C20 C19 N11 119.35(14) . . ?
C21 C20 C19 118.67(15) . . ?
C21 C20 H10 120.4(13) . . ?
C19 C20 H10 121.0(13) . . ?
C22 C21 C20 118.74(15) . . ?
C22 C21 H30 121.5(13) . . ?
C20 C21 H30 119.7(13) . . ?
C21 C22 C23 123.05(15) . . ?
C21 C22 N12 118.79(14) . . ?
C23 C22 N12 118.15(15) . . ?
C22 C23 C24 118.45(15) . . ?
C22 C23 H5 122.4(14) . . ?
C24 C23 H5 119.2(14) . . ?
C19 C24 C23 118.80(15) . . ?
C19 C24 H34 122.0(14) . . ?
C23 C24 H34 119.1(14) . . ?
O8 C25 C26 111.64(14) . . ?
O8 C25 H6 106.7(11) . . ?
C26 C25 H6 111.6(11) . . ?
O8 C25 H25 108.4(11) . . ?
C26 C25 H25 111.4(12) . . ?
H6 C25 H25 107.0(17) . . ?
C25 C26 H39 110.7(13) . . ?
C25 C26 H47 110.5(14) . . ?
H39 C26 H47 107.9(19) . . ?
C25 C26 H51 106.4(15) . . ?
H39 C26 H51 111(2) . . ?
H47 C26 H51 111(2) . . ?
O7 C27 C28 111.27(14) . . ?
O7 C27 H13 107.2(11) . . ?
C28 C27 H13 110.3(11) . . ?
O7 C27 H43 110.1(12) . . ?
C28 C27 H43 110.5(12) . . ?
H13 C27 H43 107.4(17) . . ?
C27 C28 H36 111.0(14) . . ?
C27 C28 H40 112.1(15) . . ?
H36 C28 H40 108(2) . . ?
C27 C28 H41 111.3(15) . . ?
H36 C28 H41 105(2) . . ?
H40 C28 H41 109(2) . . ?
O12 S1 O10 113.65(7) . . ?
O12 S1 O11 112.46(7) . . ?
O10 S1 O11 111.88(7) . . ?
O12 S1 C29 106.30(8) . . ?
O10 S1 C29 106.85(7) . . ?
O11 S1 C29 104.99(7) . . ?
O13 S2 O14 112.96(8) . . ?
O13 S2 O15 112.62(8) . . ?
O14 S2 O15 112.64(8) . . ?
O13 S2 C36 106.92(7) . . ?
O14 S2 C36 106.01(8) . . ?
O15 S2 C36 104.94(7) . . ?
O18 S3 O16 112.24(9) . . ?
O18 S3 O17 112.60(8) . . ?
O16 S3 O17 113.33(9) . . ?
O18 S3 C43 105.97(7) . . ?
O16 S3 C43 104.90(8) . . ?
O17 S3 C43 107.07(8) . . ?
C34 C29 C30 120.32(15) . . ?
C34 C29 S1 119.53(12) . . ?
C30 C29 S1 120.02(13) . . ?
C31 C30 C29 119.46(16) . . ?
C31 C30 H8 119.3(13) . . ?
C29 C30 H8 121.3(13) . . ?
C30 C31 C32 121.51(16) . . ?
C30 C31 H42 117.5(15) . . ?
C32 C31 H42 121.0(15) . . ?
C31 C32 C33 118.07(15) . . ?
C31 C32 C35 121.57(16) . . ?
C33 C32 C35 120.35(17) . . ?
C34 C33 C32 121.31(16) . . ?
C34 C33 H37 119.4(12) . . ?
C32 C33 H37 119.3(12) . . ?
C29 C34 C33 119.31(15) . . ?
C29 C34 H27 119.7(12) . . ?
C33 C34 H27 121.0(12) . . ?
C32 C35 H32 111.4(16) . . ?
C32 C35 H49 110.7(15) . . ?
H32 C35 H49 108(2) . . ?
C32 C35 H58 113.1(17) . . ?
H32 C35 H58 104(2) . . ?
H49 C35 H58 109(2) . . ?
C37 C36 C41 120.17(15) . . ?
C37 C36 S2 120.54(12) . . ?
C41 C36 S2 119.27(12) . . ?
C36 C37 C38 119.38(15) . . ?
C36 C37 H31 117.6(12) . . ?
C38 C37 H31 123.0(12) . . ?
C39 C38 C37 121.38(15) . . ?
C39 C38 H18 118.0(13) . . ?
C37 C38 H18 120.6(13) . . ?
C38 C39 C40 118.13(15) . . ?
C38 C39 C42 121.36(16) . . ?
C40 C39 C42 120.50(16) . . ?
C41 C40 C39 121.43(16) . . ?
C41 C40 H12 119.0(14) . . ?
C39 C40 H12 119.5(14) . . ?
C40 C41 C36 119.50(15) . . ?
C40 C41 H17 118.9(14) . . ?
C36 C41 H17 121.6(14) . . ?
C39 C42 H62A 109.5 . . ?
C39 C42 H62B 109.5 . . ?
H62A C42 H62B 109.5 . . ?
C39 C42 H62C 109.5 . . ?
H62A C42 H62C 109.5 . . ?
H62B C42 H62C 109.5 . . ?
C44 C43 C48 119.79(16) . . ?
C44 C43 S3 121.31(13) . . ?
C48 C43 S3 118.81(13) . . ?
C43 C44 C45 119.76(17) . . ?
C43 C44 H44 120.0(14) . . ?
C45 C44 H44 120.2(14) . . ?
C44 C45 C46 121.48(17) . . ?
C44 C45 H26 118.2(13) . . ?
C46 C45 H26 120.3(13) . . ?
C45 C46 C47 117.93(16) . . ?
C45 C46 C49 121.15(18) . . ?
C47 C46 C49 120.92(18) . . ?
C48 C47 C46 121.12(17) . . ?
C48 C47 H24 117.9(14) . . ?
C46 C47 H24 120.8(14) . . ?
C47 C48 C43 119.93(16) . . ?
C47 C48 H16 119.5(13) . . ?
C43 C48 H16 120.6(13) . . ?
C46 C49 H64 112(2) . . ?
C46 C49 H65 114(2) . . ?
H64 C49 H65 99(3) . . ?
C46 C49 H66 112(2) . . ?
H64 C49 H66 110(3) . . ?
H65 C49 H66 110(3) . . ?
C50 O19 H63 108(2) . . ?
C52 O20 H29 109.1(18) . . ?
O19 C50 C51 108.87(17) . . ?
O19 C50 H15 110.0(14) . . ?
C51 C50 H15 111.9(13) . . ?
O19 C50 H22 109.9(12) . . ?
C51 C50 H22 110.6(12) . . ?
H15 C50 H22 105.6(18) . . ?
C50 C51 H53 107.4(18) . . ?
C50 C51 H55 111.7(16) . . ?
H53 C51 H55 106(2) . . ?
C50 C51 H59 113.8(18) . . ?
H53 C51 H59 113(3) . . ?
H55 C51 H59 105(2) . . ?
O20 C52 C53 107.89(16) . . ?
O20 C52 H33 110.4(14) . . ?
C53 C52 H33 109.3(13) . . ?
O20 C52 H60 106.9(15) . . ?
C53 C52 H60 113.1(15) . . ?
H33 C52 H60 109(2) . . ?
C52 C53 H50 112.4(15) . . ?
C52 C53 H61 110.2(16) . . ?
H50 C53 H61 107(2) . . ?
C52 C53 H62 108.5(17) . . ?
H50 C53 H62 109(2) . . ?
H61 C53 H62 110(2) . . ?

loop_
_geom_bond_atom_site_label_1
_geom_bond_atom_site_label_2
_geom_bond_distance
_geom_bond_site_symmetry_2
_geom_bond_publ_flag
Fe1 O8 2.0847(12) . ?
Fe1 O9 2.0943(12) . ?
Fe1 O7 2.1238(11) . ?
Fe1 N5 2.1397(13) 2_765 ?
Fe1 N2 2.1447(13) . ?
Fe1 N9 2.1489(13) . ?
Fe2 N6 2.0041(13) 2_765 ?
Fe2 N6 2.0041(13) . ?
Fe2 N1 2.0052(13) . ?
Fe2 N1 2.0052(13) 2_765 ?
Fe2 N10 2.0175(13) . ?
Fe2 N10 2.0175(13) 2_765 ?
O1 N4 1.226(2) . ?
O2 N4 1.221(2) . ?
O3 N8 1.222(2) . ?
O4 N8 1.2288(19) . ?
O5 N12 1.216(2) . ?
O6 N12 1.2305(19) . ?
O7 C27 1.4420(19) . ?
O7 H52 0.84(3) . ?
O8 C25 1.4391(19) . ?
O8 H57 0.86(3) . ?
O9 H38 0.79(3) . ?
O9 H48 0.85(3) . ?
N1 C2 1.314(2) . ?
N1 N2 1.3902(17) . ?
N2 C1 1.302(2) . ?
N3 C1 1.346(2) . ?
N3 C2 1.3611(19) . ?
N3 C3 1.4295(19) . ?
N4 C6 1.472(2) . ?
N5 C10 1.304(2) . ?
N5 N6 1.3846(17) . ?
N5 Fe1 2.1397(13) 2_765 ?
N6 C9 1.312(2) . ?
N7 C10 1.356(2) . ?
N7 C9 1.3565(19) . ?
N7 C11 1.4231(19) . ?
N8 C14 1.472(2) . ?
N9 C17 1.298(2) . ?
N9 N10 1.3915(17) . ?
N10 C18 1.3157(19) . ?
N11 C17 1.3544(19) . ?
N11 C18 1.359(2) . ?
N11 C19 1.4305(19) . ?
N12 C22 1.475(2) . ?
C1 H19 0.90(2) . ?
C2 H4 0.93(2) . ?
C3 C8 1.382(2) . ?
C3 C4 1.392(2) . ?
C4 C5 1.387(2) . ?
C4 H45 0.93(2) . ?
C5 C6 1.381(2) . ?
C5 H28 0.95(2) . ?
C6 C7 1.381(2) . ?
C7 C8 1.387(2) . ?
C7 H20 0.95(2) . ?
C8 H35 0.96(2) . ?
C9 H3 0.92(2) . ?
C10 H9 0.91(2) . ?
C11 C16 1.387(2) . ?
C11 C12 1.392(2) . ?
C12 C13 1.388(2) . ?
C12 H14 0.98(2) . ?
C13 C14 1.382(2) . ?
C13 H11 0.95(2) . ?
C14 C15 1.382(2) . ?
C15 C16 1.389(2) . ?
C15 H21 0.97(2) . ?
C16 H7 0.92(2) . ?
C17 H1 0.960(19) . ?
C18 H2 0.92(2) . ?
C19 C24 1.389(2) . ?
C19 C20 1.390(2) . ?
C20 C21 1.387(2) . ?
C20 H10 0.94(2) . ?
C21 C22 1.380(2) . ?
C21 H30 0.96(2) . ?
C22 C23 1.381(2) . ?
C23 C24 1.390(2) . ?
C23 H5 0.89(2) . ?
C24 H34 0.91(2) . ?
C25 C26 1.508(3) . ?
C25 H6 0.96(2) . ?
C25 H25 0.99(2) . ?
C26 H39 0.98(2) . ?
C26 H47 0.95(2) . ?
C26 H51 0.98(3) . ?
C27 C28 1.504(3) . ?
C27 H13 1.01(2) . ?
C27 H43 1.01(2) . ?
C28 H36 0.99(2) . ?
C28 H40 0.97(3) . ?
C28 H41 1.00(3) . ?
S1 O12 1.4533(13) . ?
S1 O10 1.4538(13) . ?
S1 O11 1.4698(12) . ?
S1 C29 1.7673(16) . ?
S2 O13 1.4484(12) . ?
S2 O14 1.4507(13) . ?
S2 O15 1.4665(13) . ?
S2 C36 1.7666(16) . ?
S3 O18 1.4541(13) . ?
S3 O16 1.4556(14) . ?
S3 O17 1.4557(13) . ?
S3 C43 1.7747(17) . ?
C29 C34 1.389(2) . ?
C29 C30 1.390(2) . ?
C30 C31 1.385(2) . ?
C30 H8 0.92(2) . ?
C31 C32 1.392(3) . ?
C31 H42 0.98(3) . ?
C32 C33 1.394(2) . ?
C32 C35 1.505(2) . ?
C33 C34 1.392(2) . ?
C33 H37 0.98(2) . ?
C34 H27 1.00(2) . ?
C35 H32 0.92(3) . ?
C35 H49 0.94(3) . ?
C35 H58 0.97(3) . ?
C36 C37 1.390(2) . ?
C36 C41 1.394(2) . ?
C37 C38 1.393(2) . ?
C37 H31 0.97(2) . ?
C38 C39 1.392(2) . ?
C38 H18 0.98(2) . ?
C39 C40 1.395(2) . ?
C39 C42 1.508(2) . ?
C40 C41 1.387(2) . ?
C40 H12 0.92(2) . ?
C41 H17 0.94(2) . ?
C42 H62A 0.9800 . ?
C42 H62B 0.9800 . ?
C42 H62C 0.9800 . ?
C43 C44 1.381(2) . ?
C43 C48 1.393(2) . ?
C44 C45 1.391(3) . ?
C44 H44 0.94(2) . ?
C45 C46 1.391(3) . ?
C45 H26 0.98(2) . ?
C46 C47 1.394(3) . ?
C46 C49 1.504(3) . ?
C47 C48 1.387(2) . ?
C47 H24 0.94(2) . ?
C48 H16 0.96(2) . ?
C49 H64 0.92(3) . ?
C49 H65 0.92(4) . ?
C49 H66 0.92(4) . ?
O19 C50 1.431(2) . ?
O19 H63 0.84(3) . ?
O20 C52 1.429(2) . ?
O20 H29 0.84(3) . ?
C50 C51 1.499(3) . ?
C50 H15 0.96(2) . ?
C50 H22 1.01(2) . ?
C51 H53 0.92(3) . ?
C51 H55 0.94(3) . ?
C51 H59 0.99(3) . ?
C52 C53 1.500(3) . ?
C52 H33 0.93(2) . ?
C52 H60 1.03(3) . ?
C53 H50 0.95(3) . ?
C53 H61 1.01(3) . ?
C53 H62 0.97(3) . ?
